data_2001272
loop_
_publ_author_name
'Rochon, F. D.'
'Melanson, R.'
'Farrell, N.'

_publ_section_title
;Structures of the nitroimidazole platinum group metal complexes
 <i>cis</i>-amminedibromo[1-({[(2-hydroxyethyl)amino]carbonyl}methyl)-2-nitroimidazole]platinum(II)
 and
 <i>trans</i>-dichlorobis(1-hydroxyethyl-2-methyl-5-nitroimidazole)palladium(II)
;
_journal_issue 10
_journal_name_full 'Acta Crystallographica Section C'
_journal_page_first 1703
_journal_page_last 1706
_journal_paper_doi 10.1107/S0108270193002537
_journal_volume 49
_journal_year 1993
_chemical_formula_sum 'C12 H18 Cl2 N6 O6 Pd'
_chemical_formula_weight 519.62
_symmetry_cell_setting monoclinic
_symmetry_space_group_name_Hall '-P 2ybc'
_symmetry_space_group_name_H-M 'P 1 21/c 1'
_cell_angle_alpha 90
_cell_angle_beta 115.37(4)
_cell_angle_gamma 90
_cell_formula_units_Z 2
_cell_length_a 7.155(4)
_cell_length_b 20.989(9)
_cell_length_c 7.148(4)
_cell_volume 969.9(9)
_diffrn_radiation_type Mo
_diffrn_radiation_wavelength 0.71069
_exptl_absorpt_coefficient_mu 1.26
_exptl_crystal_density_diffrn 1.779
_exptl_crystal_F_000 520
_cod_data_source_file cd1020.cif
_cod_data_source_block cd1020b
_cod_original_cell_volume 970.0(9)
_cod_database_code 2001272
_cod_depositor_comments
;
 Marking attached hydrogen atoms.

 Antanas Vaitkus,
 2017-01-19
;

loop_
_atom_site_label
_atom_site_fract_x
_atom_site_fract_y
_atom_site_fract_z
_atom_site_U_iso_or_equiv
_atom_site_attached_hydrogens
Pd .0 .0 .0 .02740(10) 0
Cl .00150(10) .06650(10) .25580(10) .0527(2) 0
O(1) -.2542(3) -.20770(10) .3538(3) .0718(3) 0
O(2) .0498(3) -.24750(10) .5460(3) .0885(3) 0
O(3) .4682(3) -.09300(10) .8346(3) .0555(3) 1
N(1) .0684(2) -.07390(10) .1963(2) .0323(3) 0
N(2) -.0632(3) -.20730(10) .4261(3) .0532(3) 0
N(3) .2376(3) -.14740(10) .4250(2) .0357(3) 0
C(1) .4137(3) -.18040(10) .5923(3) .0472(3) 0
C(2) .2562(3) -.09630(10) .3194(3) .0334(3) 0
C(3) .4363(3) -.16020(10) .8041(3) .0504(3) 0
C(4) .0276(3) -.15660(10) .3622(3) .0359(3) 0
C(5) -.0741(3) -.11070(10) .2211(3) .0359(3) 0
C(6) .4516(3) -.0703(2) .3292(3) .0532(3) 0
H(1a) .3905 -.2256 .5777 .057 0
H(1b) .5388 -.1703 .5800 .057 0
H(3a) .5524 -.1820 .9076 .061 0
H(3b) .3128 -.1716 .8177 .061 0
H(5) -.2225 -.1107 .1627 .043 0
H(6a) .5660 -.0937 .4292 .066 0
H(6b) .4636 -.0262 .3692 .066 0
H(6c) .4525 -.0738 .1957 .066 0

loop_
_geom_angle_atom_site_label_1
_geom_angle_atom_site_label_2
_geom_angle_atom_site_label_3
_geom_angle
Cl Pd N(1) 89.80(10)
Pd N(1) C(5) 124.20(10)
C(2) N(1) C(5) 108.4(2)
C(1) N(3) C(2) 124.6(2)
N(1) C(2) N(3) 109.6(2)
N(3) C(2) C(6) 125.9(2)
N(3) C(4) C(5) 107.7(2)
C(5) C(4) N(2) 126.6(2)
C(4) N(2) O(1) 116.5(2)
O(1) N(2) O(2) 124.6(3)
Cl Pd N(1a) 90.20(10)
Pd N(1) C(2) 127.4(2)
C(2) N(3) C(4) 106.4(2)
C(1) N(3) C(4) 128.7(2)
N(1) C(2) C(6) 124.4(2)
N(1) C(5) C(4) 108.0(2)
N(3) C(4) N(2) 125.5(2)
N(3) C(1) C(3) 111.4(2)
C(4) N(2) O(2) 119.0(2)
C(1) C(3) O(3) 111.8(2)

loop_
_geom_bond_atom_site_label_1
_geom_bond_atom_site_label_2
_geom_bond_distance
Pd Cl 2.2970(10)
N(1) C(2) 1.337(2)
N(3) C(2) 1.350(3)
N(3) C(1) 1.485(2)
N(2) C(4) 1.422(3)
C(3) O(3) 1.431(4)
O(1) N(2) 1.237(3)
Pd N(1) 2.007(2)
N(1) C(5) 1.349(3)
N(3) C(4) 1.385(3)
C(4) C(5) 1.358(3)
C(2) C(6) 1.475(3)
C(1) C(3) 1.513(3)
O(2) N(2) 1.227(3)
